data_4339048
loop_
_publ_author_name
'Wu, Yuandong'
'Bensch, Wolfgang'

_publ_section_title
;
 Rb(3)Ti(3)(P(4)S(13))(PS(4))(3) and Cs(2)Ti(2)(P(2)S(8))(PS(4))(2): two
 polar titanium thiophosphates with complex one-dimensional tunnels.
;
_journal_issue 15
_journal_name_full 'Inorganic chemistry'
_journal_page_first 6170
_journal_page_last 6177
_journal_paper_doi 10.1021/ic700478r
_journal_volume 46
_journal_year 2007
_chemical_formula_moiety 'P4 S16 Ti2, 2(Cs)'
_chemical_formula_sum 'Cs2 P4 S16 Ti2'
_chemical_formula_weight 998.46
_space_group_IT_number 9
_symmetry_cell_setting monoclinic
_symmetry_space_group_name_Hall 'C -2yc'
_symmetry_space_group_name_H-M 'C 1 c 1'
_atom_sites_solution_hydrogens none
_atom_sites_solution_primary direct
_atom_sites_solution_secondary difmap
_audit_creation_date 2006-11-20T09:21:28_00:00
_audit_creation_method SHELXL-97
_cell_angle_alpha 90.00
_cell_angle_beta 98.785(7)
_cell_angle_gamma 90.00
_cell_formula_units_Z 4
_cell_length_a 21.9709(14)
_cell_length_b 6.9093(3)
_cell_length_c 17.1489(10)
_cell_measurement_reflns_used 8000
_cell_measurement_temperature 220(2)
_cell_measurement_theta_max 28.05
_cell_measurement_theta_min 2.4
_cell_volume 2572.7(3)
_computing_structure_refinement 'SHELXL-97 (Sheldrick, 1997)'
_diffrn_ambient_temperature 220(2)
_diffrn_detector_area_resol_mean 0
_diffrn_measured_fraction_theta_full 0.980
_diffrn_measured_fraction_theta_max 0.980
_diffrn_measurement_device_type 'Stoe Imaging Diffraction System'
_diffrn_measurement_method '\f scans'
_diffrn_radiation_monochromator graphite
_diffrn_radiation_source 'fine-focus sealed tube'
_diffrn_radiation_type MoK\a
_diffrn_radiation_wavelength 0.71073
_diffrn_reflns_av_R_equivalents 0.0486
_diffrn_reflns_av_sigmaI/netI 0.0487
_diffrn_reflns_limit_h_max 28
_diffrn_reflns_limit_h_min -28
_diffrn_reflns_limit_k_max 9
_diffrn_reflns_limit_k_min -9
_diffrn_reflns_limit_l_max 22
_diffrn_reflns_limit_l_min -22
_diffrn_reflns_number 12064
_diffrn_reflns_theta_full 28.03
_diffrn_reflns_theta_max 28.03
_diffrn_reflns_theta_min 2.81
_diffrn_standards_decay_% none
_diffrn_standards_interval_count 0
_diffrn_standards_interval_time 0
_diffrn_standards_number 0
_exptl_absorpt_coefficient_mu 4.949
_exptl_absorpt_correction_T_max 0.5467
_exptl_absorpt_correction_T_min 0.4496
_exptl_absorpt_correction_type numerical
_exptl_absorpt_process_details X-Shape
_exptl_crystal_colour black
_exptl_crystal_density_diffrn 2.578
_exptl_crystal_density_method 'not measured'
_exptl_crystal_description polyhedron
_exptl_crystal_F_000 1880
_exptl_crystal_size_max 0.12
_exptl_crystal_size_mid 0.08
_exptl_crystal_size_min 0.05
_refine_diff_density_max 0.994
_refine_diff_density_min -0.818
_refine_diff_density_rms 0.149
_refine_ls_abs_structure_details 'Flack H D (1983), Acta Cryst. A39, 876-881'
_refine_ls_abs_structure_Flack -0.018(14)
_refine_ls_extinction_coef 0.00119(7)
_refine_ls_extinction_expression Fc^*^=kFc[1+0.001xFc^2^\l^3^/sin(2\q)]^-1/4^
_refine_ls_extinction_method SHELXL
_refine_ls_goodness_of_fit_ref 0.973
_refine_ls_hydrogen_treatment none
_refine_ls_matrix_type full
_refine_ls_number_parameters 218
_refine_ls_number_reflns 5880
_refine_ls_number_restraints 2
_refine_ls_restrained_S_all 0.973
_refine_ls_R_factor_all 0.0414
_refine_ls_R_factor_gt 0.0337
_refine_ls_shift/su_max 0.001
_refine_ls_shift/su_mean 0.000
_refine_ls_structure_factor_coef Fsqd
_refine_ls_weighting_details 'calc w=1/[\s^2^(Fo^2^)+(0.0479P)^2^+0.0000P] where P=(Fo^2^+2Fc^2^)/3'
_refine_ls_weighting_scheme calc
_refine_ls_wR_factor_gt 0.0771
_refine_ls_wR_factor_ref 0.0801
_reflns_number_gt 5156
_reflns_number_total 5880
_reflns_threshold_expression >2sigma(I)
_cod_data_source_file wu616.cif
_cod_data_source_block wu616
_cod_original_sg_symbol_H-M 'C c'
_cod_database_code 4339048

loop_
_symmetry_equiv_pos_as_xyz
'x, y, z'
'x, -y, z+1/2'
'x+1/2, y+1/2, z'
'x+1/2, -y+1/2, z+1/2'

loop_
_atom_site_label
_atom_site_type_symbol
_atom_site_fract_x
_atom_site_fract_y
_atom_site_fract_z
_atom_site_U_iso_or_equiv
_atom_site_adp_type
_atom_site_occupancy
_atom_site_symmetry_multiplicity
_atom_site_calc_flag
Cs1 Cs 0.25268(2) 0.23517(6) 0.11743(3) 0.02743(11) Uani 1 1 d
Cs2 Cs 0.91297(2) 0.79046(8) 0.85213(3) 0.04180(15) Uani 1 1 d
Ti1 Ti 0.14798(5) 0.87664(15) 0.34579(6) 0.0136(2) Uani 1 1 d
Ti2 Ti 0.99626(5) 0.34187(15) 0.10240(6) 0.0147(2) Uani 1 1 d
P1 P 0.86059(7) 0.7715(2) 0.60099(10) 0.0149(3) Uani 1 1 d
P2 P 0.26602(7) 0.1375(2) 0.35898(10) 0.0144(3) Uani 1 1 d
P3 P 0.07625(7) 0.1760(2) 0.98463(9) 0.0136(3) Uani 1 1 d
P4 P 0.06936(7) 0.6476(2) 0.20971(9) 0.0149(3) Uani 1 1 d
S1 S 0.93688(7) 0.9274(2) 0.64501(10) 0.0192(3) Uani 1 1 d
S2 S 0.39467(7) 0.9888(2) 0.07053(11) 0.0200(3) Uani 1 1 d
S3 S 0.79418(8) 0.7581(3) 0.66469(12) 0.0273(4) Uani 1 1 d
S4 S 0.33546(7) 0.5600(2) 0.99689(10) 0.0184(3) Uani 1 1 d
S5 S 0.25119(7) 0.3366(2) 0.44982(11) 0.0250(4) Uani 1 1 d
S6 S 0.34049(7) 0.1979(3) 0.31408(11) 0.0239(4) Uani 1 1 d
S7 S 0.18107(7) 0.1748(2) 0.29252(9) 0.0179(3) Uani 1 1 d
S8 S 0.25854(7) 0.1392(2) 0.89967(10) 0.0197(3) Uani 1 1 d
S9 S 0.13438(7) 0.3686(2) 0.94434(10) 0.0183(3) Uani 1 1 d
S10 S 0.09421(7) 0.9220(2) 0.93168(10) 0.0188(3) Uani 1 1 d
S11 S 0.08948(7) 0.1515(2) 0.10430(9) 0.0180(3) Uani 1 1 d
S12 S 0.98786(7) 0.2750(2) 0.96157(9) 0.0187(3) Uani 1 1 d
S13 S 0.16259(7) 0.6560(2) 0.24135(10) 0.0197(3) Uani 1 1 d
S14 S 0.04416(7) 0.1264(2) 0.77325(9) 0.0178(3) Uani 1 1 d
S15 S 0.03154(7) 0.6052(2) 0.74148(9) 0.0182(3) Uani 1 1 d
S16 S 0.04093(8) 0.6583(2) 0.09133(10) 0.0219(3) Uani 1 1 d

loop_
_atom_site_aniso_label
_atom_site_aniso_U_11
_atom_site_aniso_U_22
_atom_site_aniso_U_33
_atom_site_aniso_U_23
_atom_site_aniso_U_13
_atom_site_aniso_U_12
Cs1 0.0243(2) 0.0344(2) 0.0239(2) 0.00541(19) 0.00488(17) -0.00138(18)
Cs2 0.0380(3) 0.0494(3) 0.0421(3) -0.0112(2) 0.0193(2) -0.0051(2)
Ti1 0.0122(4) 0.0160(5) 0.0129(6) -0.0002(4) 0.0028(4) -0.0017(4)
Ti2 0.0132(5) 0.0171(5) 0.0141(6) -0.0026(4) 0.0032(4) -0.0020(4)
P1 0.0134(7) 0.0172(7) 0.0146(8) -0.0008(6) 0.0032(6) 0.0011(5)
P2 0.0132(6) 0.0149(7) 0.0148(8) -0.0010(6) 0.0008(6) -0.0009(5)
P3 0.0129(6) 0.0164(7) 0.0123(8) -0.0005(6) 0.0039(6) -0.0003(5)
P4 0.0154(7) 0.0154(7) 0.0142(8) -0.0022(6) 0.0036(6) -0.0037(5)
S1 0.0157(6) 0.0186(7) 0.0223(9) -0.0059(6) -0.0002(6) -0.0001(5)
S2 0.0180(7) 0.0151(7) 0.0282(9) 0.0026(6) 0.0069(6) 0.0012(6)
S3 0.0245(8) 0.0289(8) 0.0326(10) 0.0032(7) 0.0178(8) 0.0025(7)
S4 0.0189(7) 0.0193(7) 0.0160(8) -0.0007(6) -0.0001(6) 0.0019(6)
S5 0.0146(7) 0.0308(8) 0.0277(10) -0.0121(7) -0.0030(6) 0.0050(6)
S6 0.0181(7) 0.0284(8) 0.0266(10) 0.0001(7) 0.0075(7) -0.0061(6)
S7 0.0155(6) 0.0195(7) 0.0169(8) 0.0056(6) -0.0032(6) -0.0031(5)
S8 0.0160(7) 0.0179(7) 0.0245(9) -0.0055(6) 0.0013(6) -0.0001(6)
S9 0.0182(7) 0.0175(7) 0.0208(8) -0.0031(6) 0.0084(6) -0.0043(6)
S10 0.0258(8) 0.0145(7) 0.0174(8) -0.0006(6) 0.0072(7) -0.0010(5)
S11 0.0150(6) 0.0269(8) 0.0118(8) 0.0008(6) 0.0012(6) 0.0020(6)
S12 0.0139(6) 0.0288(8) 0.0130(8) -0.0019(6) 0.0007(6) 0.0018(6)
S13 0.0149(7) 0.0213(8) 0.0242(9) -0.0056(6) 0.0069(6) -0.0018(5)
S14 0.0154(6) 0.0195(7) 0.0178(8) 0.0033(6) -0.0001(6) -0.0026(6)
S15 0.0219(7) 0.0190(7) 0.0144(8) 0.0005(6) 0.0047(6) 0.0077(6)
S16 0.0332(8) 0.0183(7) 0.0138(8) 0.0004(6) 0.0024(7) -0.0095(6)

loop_
_atom_type_symbol
_atom_type_description
_atom_type_scat_dispersion_real
_atom_type_scat_dispersion_imag
_atom_type_scat_source
P P 0.1023 0.0942 'International Tables Vol C Tables 4.2.6.8 and 6.1.1.4'
S S 0.1246 0.1234 'International Tables Vol C Tables 4.2.6.8 and 6.1.1.4'
Ti Ti 0.2776 0.4457 'International Tables Vol C Tables 4.2.6.8 and 6.1.1.4'
Cs Cs -0.3680 2.1192 'International Tables Vol C Tables 4.2.6.8 and 6.1.1.4'

loop_
_geom_angle_atom_site_label_1
_geom_angle_atom_site_label_2
_geom_angle_atom_site_label_3
_geom_angle
_geom_angle_site_symmetry_1
_geom_angle_site_symmetry_3
S3 Cs1 S11 94.46(4) 4_454 .
S3 Cs1 S7 80.26(4) 4_454 .
S11 Cs1 S7 58.62(3) . .
S3 Cs1 S6 69.03(4) 4_454 .
S11 Cs1 S6 115.41(4) . .
S7 Cs1 S6 57.17(3) . .
S3 Cs1 S3 143.96(6) 4_454 4_464
S11 Cs1 S3 112.17(4) . 4_464
S7 Cs1 S3 92.95(4) . 4_464
S6 Cs1 S3 77.52(4) . 4_464
S3 Cs1 S4 124.83(4) 4_454 1_554
S11 Cs1 S4 129.03(4) . 1_554
S7 Cs1 S4 147.55(4) . 1_554
S6 Cs1 S4 108.92(4) . 1_554
S3 Cs1 S4 54.60(4) 4_464 1_554
S3 Cs1 S2 54.97(3) 4_454 1_545
S11 Cs1 S2 140.04(4) . 1_545
S7 Cs1 S2 127.38(4) . 1_545
S6 Cs1 S2 79.94(4) . 1_545
S3 Cs1 S2 107.05(4) 4_464 1_545
S4 Cs1 S2 70.14(3) 1_554 1_545
S3 Cs1 S9 122.26(4) 4_454 1_554
S11 Cs1 S9 55.06(3) . 1_554
S7 Cs1 S9 110.39(3) . 1_554
S6 Cs1 S9 163.49(4) . 1_554
S3 Cs1 S9 93.38(4) 4_464 1_554
S4 Cs1 S9 75.51(3) 1_554 1_554
S2 Cs1 S9 116.16(4) 1_545 1_554
S3 Cs1 S8 90.61(4) 4_454 1_554
S11 Cs1 S8 95.33(4) . 1_554
S7 Cs1 S8 151.14(3) . 1_554
S6 Cs1 S8 143.58(4) . 1_554
S3 Cs1 S8 109.70(4) 4_464 1_554
S4 Cs1 S8 57.79(3) 1_554 1_554
S2 Cs1 S8 63.72(4) 1_545 1_554
S9 Cs1 S8 52.46(3) 1_554 1_554
S3 Cs1 S5 144.48(4) 4_454 2_564
S11 Cs1 S5 99.77(4) . 2_564
S7 Cs1 S5 134.66(4) . 2_564
S6 Cs1 S5 130.19(4) . 2_564
S3 Cs1 S5 56.32(4) 4_464 2_564
S4 Cs1 S5 29.50(3) 1_554 2_564
S2 Cs1 S5 95.43(4) 1_545 2_564
S9 Cs1 S5 48.76(3) 1_554 2_564
S8 Cs1 S5 55.94(4) 1_554 2_564
S3 Cs1 P2 69.17(4) 4_454 .
S11 Cs1 P2 87.38(3) . .
S7 Cs1 P2 29.49(3) . .
S6 Cs1 P2 28.03(3) . .
S3 Cs1 P2 87.57(4) 4_464 .
S4 Cs1 P2 133.35(4) 1_554 .
S2 Cs1 P2 101.86(4) 1_545 .
S9 Cs1 P2 139.68(3) 1_554 .
S8 Cs1 P2 159.76(3) 1_554 .
S5 Cs1 P2 143.34(4) 2_564 .
S3 Cs1 P1 131.42(4) 4_454 4_464
S11 Cs1 P1 134.00(4) . 4_464
S7 Cs1 P1 118.17(3) . 4_464
S6 Cs1 P1 83.92(4) . 4_464
S3 Cs1 P1 27.82(3) 4_464 4_464
S4 Cs1 P1 30.58(3) 1_554 4_464
S2 Cs1 P1 81.76(3) 1_545 4_464
S9 Cs1 P1 94.47(3) 1_554 4_464
S8 Cs1 P1 88.37(3) 1_554 4_464
S5 Cs1 P1 46.59(3) 2_564 4_464
P2 Cs1 P1 104.15(3) . 4_464
S15 Cs2 S4 162.05(4) 1_655 3
S15 Cs2 S6 84.97(4) 1_655 4
S4 Cs2 S6 109.98(4) 3 4
S15 Cs2 S8 138.52(4) 1_655 3
S4 Cs2 S8 58.23(4) 3 3
S6 Cs2 S8 54.07(3) 4 3
S15 Cs2 S1 52.62(3) 1_655 .
S4 Cs2 S1 130.09(4) 3 .
S6 Cs2 S1 100.24(4) 4 .
S8 Cs2 S1 122.14(4) 3 .
S15 Cs2 S3 89.55(4) 1_655 .
S4 Cs2 S3 105.49(4) 3 .
S6 Cs2 S3 65.39(4) 4 .
S8 Cs2 S3 69.09(4) 3 .
S1 Cs2 S3 53.23(3) . .
S15 Cs2 S6 122.24(4) 1_655 4_565
S4 Cs2 S6 55.91(4) 3 4_565
S6 Cs2 S6 129.57(5) 4 4_565
S8 Cs2 S6 85.93(4) 3 4_565
S1 Cs2 S6 74.20(4) . 4_565
S3 Cs2 S6 72.72(4) . 4_565
S15 Cs2 S12 104.85(3) 1_655 1_565
S4 Cs2 S12 58.20(3) 3 1_565
S6 Cs2 S12 162.66(4) 4 1_565
S8 Cs2 S12 116.40(3) 3 1_565
S1 Cs2 S12 97.06(4) . 1_565
S3 Cs2 S12 127.79(4) . 1_565
S6 Cs2 S12 56.99(4) 4_565 1_565
S15 Cs2 S14 55.70(3) 1_655 1_665
S4 Cs2 S14 110.76(4) 3 1_665
S6 Cs2 S14 139.13(4) 4 1_665
S8 Cs2 S14 159.30(4) 3 1_665
S1 Cs2 S14 48.88(3) . 1_665
S3 Cs2 S14 100.38(4) . 1_665
S6 Cs2 S14 73.73(3) 4_565 1_665
S12 Cs2 S14 55.15(3) 1_565 1_665
S15 Cs2 S10 61.42(3) 1_655 1_655
S4 Cs2 S10 100.78(4) 3 1_655
S6 Cs2 S10 128.44(4) 4 1_655
S8 Cs2 S10 148.33(4) 3 1_655
S1 Cs2 S10 89.42(3) . 1_655
S3 Cs2 S10 142.58(3) . 1_655
S6 Cs2 S10 101.87(4) 4_565 1_655
S12 Cs2 S10 50.25(3) 1_565 1_655
S14 Cs2 S10 44.59(3) 1_665 1_655
S7 Ti1 S13 100.18(7) 1_565 .
S7 Ti1 S14 97.33(6) 1_565 2_564
S13 Ti1 S14 80.51(6) . 2_564
S7 Ti1 S9 158.53(7) 1_565 2_564
S13 Ti1 S9 96.87(6) . 2_564
S14 Ti1 S9 98.28(6) 2_564 2_564
S7 Ti1 S10 86.78(6) 1_565 2_574
S13 Ti1 S10 159.18(7) . 2_574
S14 Ti1 S10 79.15(6) 2_564 2_574
S9 Ti1 S10 81.78(6) 2_564 2_574
S7 Ti1 S8 80.97(6) 1_565 2_564
S13 Ti1 S8 90.85(6) . 2_564
S14 Ti1 S8 170.79(7) 2_564 2_564
S9 Ti1 S8 85.85(6) 2_564 2_564
S10 Ti1 S8 109.69(7) 2_574 2_564
S16 Ti2 S15 82.41(6) 1_655 2_664
S16 Ti2 S11 98.01(7) 1_655 1_655
S15 Ti2 S11 85.77(6) 2_664 1_655
S16 Ti2 S2 88.53(6) 1_655 3_545
S15 Ti2 S2 107.60(7) 2_664 3_545
S11 Ti2 S2 165.86(8) 1_655 3_545
S16 Ti2 S12 93.66(7) 1_655 1_554
S15 Ti2 S12 165.74(7) 2_664 1_554
S11 Ti2 S12 81.19(6) 1_655 1_554
S2 Ti2 S12 85.91(7) 3_545 1_554
S16 Ti2 S1 162.37(7) 1_655 2_564
S15 Ti2 S1 85.74(6) 2_664 2_564
S11 Ti2 S1 94.07(6) 1_655 2_564
S2 Ti2 S1 82.65(6) 3_545 2_564
S12 Ti2 S1 100.87(7) 1_554 2_564
S3 P1 S1 117.40(11) . .
S3 P1 S2 115.75(10) . 4_565
S1 P1 S2 104.29(9) . 4_565
S3 P1 S4 111.97(10) . 4_564
S1 P1 S4 96.59(9) . 4_564
S2 P1 S4 108.91(10) 4_565 4_564
S3 P1 Cs1 61.45(6) . 4_565
S1 P1 Cs1 89.25(6) . 4_565
S2 P1 Cs1 164.99(8) 4_565 4_565
S4 P1 Cs1 62.29(6) 4_564 4_565
S6 P2 S7 119.97(11) . .
S6 P2 S8 116.63(10) . 2_554
S7 P2 S8 101.12(9) . 2_554
S6 P2 S5 112.25(10) . .
S7 P2 S5 95.57(9) . .
S8 P2 S5 108.82(10) 2_554 .
S6 P2 Cs1 60.65(7) . .
S7 P2 Cs1 60.42(6) . .
S8 P2 Cs1 119.52(8) 2_554 .
S5 P2 Cs1 128.66(8) . .
S11 P3 S9 113.34(10) 1_556 .
S11 P3 S12 102.04(9) 1_556 1_455
S9 P3 S12 110.05(10) . 1_455
S11 P3 S10 111.67(10) 1_556 1_545
S9 P3 S10 103.70(9) . 1_545
S12 P3 S10 116.42(10) 1_455 1_545
S11 P3 Cs1 58.95(6) 1_556 1_556
S9 P3 Cs1 63.02(6) . 1_556
S12 P3 Cs1 147.56(8) 1_455 1_556
S10 P3 Cs1 95.72(7) 1_545 1_556
S14 P4 S16 116.18(10) 2_564 .
S14 P4 S13 100.41(9) 2_564 .
S16 P4 S13 114.07(9) . .
S14 P4 S15 111.05(9) 2_564 2_564
S16 P4 S15 102.83(9) . 2_564
S13 P4 S15 112.73(10) . 2_564
P1 S1 Ti2 86.18(7) . 2_565
P1 S1 Cs2 89.50(7) . .
Ti2 S1 Cs2 104.27(6) 2_565 .
P1 S2 Ti2 86.26(7) 4_464 3_455
P1 S2 Cs1 89.74(6) 4_464 1_565
Ti2 S2 Cs1 154.84(7) 3_455 1_565
P1 S3 Cs1 96.00(8) . 4
P1 S3 Cs1 90.73(7) . 4_565
Cs1 S3 Cs1 143.96(6) 4 4_565
P1 S3 Cs2 89.72(8) . .
Cs1 S3 Cs2 111.26(5) 4 .
Cs1 S3 Cs2 104.12(5) 4_565 .
S5 S4 P1 104.14(10) 2_565 4_465
S5 S4 Cs1 86.53(7) 2_565 1_556
P1 S4 Cs1 87.13(6) 4_465 1_556
S5 S4 Cs2 113.15(8) 2_565 3_445
P1 S4 Cs2 138.25(8) 4_465 3_445
Cs1 S4 Cs2 112.49(4) 1_556 3_445
S4 S5 P2 106.51(9) 2_564 .
S4 S5 Cs1 63.97(6) 2_564 2_565
P2 S5 Cs1 169.46(8) . 2_565
P2 S6 Cs1 91.32(8) . .
P2 S6 Cs2 95.62(7) . 4_454
Cs1 S6 Cs2 112.16(5) . 4_454
P2 S6 Cs2 118.25(8) . 4_464
Cs1 S6 Cs2 103.73(4) . 4_464
Cs2 S6 Cs2 129.57(5) 4_454 4_464
P2 S7 Ti1 89.06(7) . 1_545
P2 S7 Cs1 90.09(6) . .
Ti1 S7 Cs1 127.40(6) 1_545 .
P2 S8 Ti1 87.52(7) 2 2_565
P2 S8 Cs2 93.64(6) 2 3_445
Ti1 S8 Cs2 143.29(7) 2_565 3_445
P2 S8 Cs1 120.78(8) 2 1_556
Ti1 S8 Cs1 101.30(5) 2_565 1_556
Cs2 S8 Cs1 109.31(4) 3_445 1_556
P3 S9 Ti1 86.04(7) . 2_565
P3 S9 Cs1 88.03(7) . 1_556
Ti1 S9 Cs1 103.53(6) 2_565 1_556
P3 S10 Ti1 85.59(7) 1_565 2_575
P3 S10 Cs2 95.42(7) 1_565 1_455
Ti1 S10 Cs2 117.18(6) 2_575 1_455
P3 S11 Ti2 87.20(7) 1_554 1_455
P3 S11 Cs1 92.13(6) 1_554 .
Ti2 S11 Cs1 137.91(6) 1_455 .
P3 S12 Ti2 86.89(8) 1_655 1_556
P3 S12 Cs2 96.87(7) 1_655 1_545
Ti2 S12 Cs2 125.30(6) 1_556 1_545
P4 S13 Ti1 88.47(7) . .
P4 S14 Ti1 88.27(7) 2_565 2_565
P4 S14 Cs2 151.47(7) 2_565 1_445
Ti1 S14 Cs2 118.73(6) 2_565 1_445
P4 S15 Ti2 87.05(7) 2_565 2_465
P4 S15 Cs2 141.60(8) 2_565 1_455
Ti2 S15 Cs2 108.07(5) 2_465 1_455
P4 S16 Ti2 87.42(7) . 1_455

loop_
_geom_bond_atom_site_label_1
_geom_bond_atom_site_label_2
_geom_bond_distance
_geom_bond_site_symmetry_2
Cs1 S3 3.5886(19) 4_454
Cs1 S11 3.6050(15) .
Cs1 S7 3.6205(16) .
Cs1 S6 3.630(2) .
Cs1 S3 3.6771(18) 4_464
Cs1 S4 3.7103(17) 1_554
Cs1 S2 3.7472(15) 1_545
Cs1 S9 3.7495(18) 1_554
Cs1 S8 3.8142(18) 1_554
Cs1 S5 4.1216(17) 2_564
Cs1 P2 4.1629(17) .
Cs1 P1 4.1858(15) 4_464
Cs2 S15 3.6791(15) 1_655
Cs2 S4 3.7178(16) 3
Cs2 S6 3.7459(19) 4
Cs2 S8 3.7568(16) 3
Cs2 S1 3.7892(18) .
Cs2 S3 3.825(2) .
Cs2 S6 3.8908(18) 4_565
Cs2 S12 4.0615(18) 1_565
Cs2 S14 4.0886(15) 1_665
Cs2 S10 4.1091(17) 1_655
Ti1 S7 2.4103(18) 1_565
Ti1 S13 2.4106(18) .
Ti1 S14 2.4257(19) 2_564
Ti1 S9 2.4433(18) 2_564
Ti1 S10 2.4560(18) 2_574
Ti1 S8 2.4659(18) 2_564
Ti2 S16 2.4159(18) 1_655
Ti2 S15 2.4204(19) 2_664
Ti2 S11 2.4302(18) 1_655
Ti2 S2 2.4372(19) 3_545
Ti2 S12 2.4380(19) 1_554
Ti2 S1 2.4474(18) 2_564
P1 S3 1.954(2) .
P1 S1 2.038(2) .
P1 S2 2.047(2) 4_565
P1 S4 2.132(2) 4_564
P1 Cs1 4.1858(15) 4_565
P2 S6 1.957(2) .
P2 S7 2.049(2) .
P2 S8 2.050(2) 2_554
P2 S5 2.140(2) .
P3 S11 2.035(2) 1_556
P3 S9 2.037(2) .
P3 S12 2.040(2) 1_455
P3 S10 2.042(2) 1_545
P3 Cs1 4.2051(17) 1_556
P4 S14 2.029(2) 2_564
P4 S16 2.032(2) .
P4 S13 2.038(2) .
P4 S15 2.043(2) 2_564
S1 Ti2 2.4474(18) 2_565
S2 P1 2.047(2) 4_464
S2 Ti2 2.4372(19) 3_455
S2 Cs1 3.7472(15) 1_565
S3 Cs1 3.5886(19) 4
S3 Cs1 3.6771(18) 4_565
S4 S5 2.033(2) 2_565
S4 P1 2.132(2) 4_465
S4 Cs1 3.7103(17) 1_556
S4 Cs2 3.7178(16) 3_445
S5 S4 2.033(2) 2_564
S5 Cs1 4.1216(17) 2_565
S6 Cs2 3.7459(19) 4_454
S6 Cs2 3.8908(18) 4_464
S7 Ti1 2.4103(18) 1_545
S8 P2 2.050(2) 2
S8 Ti1 2.4659(18) 2_565
S8 Cs2 3.7568(15) 3_445
S8 Cs1 3.8142(18) 1_556
S9 Ti1 2.4433(18) 2_565
S9 Cs1 3.7495(18) 1_556
S10 P3 2.042(2) 1_565
S10 Ti1 2.4560(18) 2_575
S10 Cs2 4.1091(17) 1_455
S11 P3 2.035(2) 1_554
S11 Ti2 2.4302(18) 1_455
S12 P3 2.040(2) 1_655
S12 Ti2 2.4380(19) 1_556
S12 Cs2 4.0615(18) 1_545
S14 P4 2.029(2) 2_565
S14 Ti1 2.4257(19) 2_565
S14 Cs2 4.0886(15) 1_445
S15 P4 2.043(2) 2_565
S15 Ti2 2.4204(19) 2_465
S15 Cs2 3.6791(15) 1_455
S16 Ti2 2.4159(18) 1_455
